data_7207106
loop_
_publ_author_name
'Tan, Xin'
'Zhan, Jixian'
'Zhang, Jianyong'
'Jiang, Long'
'Pan, Mei'
'Su, Cheng-Yong'

_publ_section_title
;
 Axially chiral metal--organic frameworks produced from spontaneous
 resolution with an achiral pyridyl dicarboxylate ligand
;
_journal_issue 1
_journal_name_full CrystEngComm
_journal_page_first 63
_journal_paper_doi 10.1039/c1ce05995e
_journal_volume 14
_journal_year 2012
_chemical_formula_sum 'C13 H11 N O6 Zn'
_chemical_formula_weight 342.60
_chemical_name_systematic
;
?
;
_space_group_IT_number 169
_symmetry_cell_setting hexagonal
_symmetry_space_group_name_Hall 'P 61'
_symmetry_space_group_name_H-M 'P 61'
_atom_sites_solution_hydrogens geom
_atom_sites_solution_primary direct
_atom_sites_solution_secondary difmap
_audit_creation_method SHELXL-97
_cell_angle_alpha 90.00
_cell_angle_beta 90.00
_cell_angle_gamma 120.00
_cell_formula_units_Z 6
_cell_length_a 10.2723(4)
_cell_length_b 10.2723(4)
_cell_length_c 20.4692(9)
_cell_measurement_temperature 298(2)
_cell_volume 1870.54(13)
_computing_cell_refinement 'Bruker XSCANS'
_computing_data_collection 'Bruker XSCANS'
_computing_data_reduction 'Bruker SHELXTL'
_computing_molecular_graphics 'Bruker SHELXTL'
_computing_publication_material 'Bruker SHELXTL'
_computing_structure_refinement 'SHELXL-97 (Sheldrick, 1997)'
_computing_structure_solution 'SHELXS-97 (Sheldrick, 1990)'
_diffrn_ambient_temperature 298(2)
_diffrn_measured_fraction_theta_full 0.996
_diffrn_measured_fraction_theta_max 0.996
_diffrn_measurement_device_type 'Bruker P4'
_diffrn_measurement_method '\w scans'
_diffrn_radiation_monochromator graphite
_diffrn_radiation_source 'fine-focus sealed tube'
_diffrn_radiation_type MoK\a
_diffrn_radiation_wavelength 0.71073
_diffrn_reflns_av_R_equivalents 0.0293
_diffrn_reflns_av_sigmaI/netI 0.0550
_diffrn_reflns_limit_h_max 13
_diffrn_reflns_limit_h_min -13
_diffrn_reflns_limit_k_max 13
_diffrn_reflns_limit_k_min -5
_diffrn_reflns_limit_l_max 23
_diffrn_reflns_limit_l_min -26
_diffrn_reflns_number 5821
_diffrn_reflns_theta_full 27.46
_diffrn_reflns_theta_max 27.46
_diffrn_reflns_theta_min 3.03
_exptl_absorpt_coefficient_mu 1.999
_exptl_absorpt_correction_T_max 0.6906
_exptl_absorpt_correction_T_min 0.6906
_exptl_absorpt_correction_type multi-scan
_exptl_absorpt_process_details SADABS
_exptl_crystal_colour colourless
_exptl_crystal_density_diffrn 1.825
_exptl_crystal_density_method 'not measured'
_exptl_crystal_description block
_exptl_crystal_F_000 1044
_exptl_crystal_size_max 0.20
_exptl_crystal_size_mid 0.20
_exptl_crystal_size_min 0.20
_refine_diff_density_max 0.343
_refine_diff_density_min -0.296
_refine_diff_density_rms 0.078
_refine_ls_abs_structure_details 'Flack H D (1983), Acta Cryst. A39, 876-881'
_refine_ls_abs_structure_Flack 0.013(12)
_refine_ls_extinction_method none
_refine_ls_goodness_of_fit_ref 1.123
_refine_ls_hydrogen_treatment constr
_refine_ls_matrix_type full
_refine_ls_number_parameters 190
_refine_ls_number_reflns 2703
_refine_ls_number_restraints 1
_refine_ls_restrained_S_all 1.123
_refine_ls_R_factor_all 0.0323
_refine_ls_R_factor_gt 0.0262
_refine_ls_shift/su_max 0.000
_refine_ls_shift/su_mean 0.000
_refine_ls_structure_factor_coef Fsqd
_refine_ls_weighting_details 'calc w=1/[\s^2^(Fo^2^)+(0.0070P)^2^+0.3368P] where P=(Fo^2^+2Fc^2^)/3'
_refine_ls_weighting_scheme calc
_refine_ls_wR_factor_gt 0.0539
_refine_ls_wR_factor_ref 0.0635
_reflns_number_gt 2499
_reflns_number_total 2703
_reflns_threshold_expression >2sigma(I)
_cod_data_source_file c1ce05995e.txt
_cod_data_source_block P-Zn
_cod_depositor_comments
;
The following automatic conversions were performed:

'_symmetry_cell_setting' value 'Hexagonal' changed to 'hexagonal'
according to /home/saulius/struct/CIF-dictionaries/cif_core.dic
dictionary named 'cif_core.dic' version 2.4.1 from 2010-06-29.

Automatic conversion script
Id: cif_fix_values 1715 2011-07-08 13:25:40Z adriana 
;
_cod_original_sg_symbol_H-M P6(1)
_cod_database_code 7207106

loop_
_symmetry_equiv_pos_as_xyz
'x, y, z'
'-y, x-y, z+1/3'
'-x+y, -x, z+2/3'
'-x, -y, z+1/2'
'y, -x+y, z+5/6'
'x-y, x, z+1/6'

loop_
_atom_site_label
_atom_site_type_symbol
_atom_site_fract_x
_atom_site_fract_y
_atom_site_fract_z
_atom_site_U_iso_or_equiv
_atom_site_adp_type
_atom_site_occupancy
_atom_site_symmetry_multiplicity
_atom_site_calc_flag
_atom_site_refinement_flags
O1W O 0.2541(3) 1.5146(3) 0.10676(10) 0.0360(6) Uani 1 1 d .
H1WA H 0.1862 1.4613 0.1343 0.054 Uiso 1 1 d R
H1WB H 0.2925 1.6072 0.1163 0.054 Uiso 1 1 d R
O2W O 0.1813(2) 1.3666(3) -0.08996(11) 0.0311(5) Uani 1 1 d .
H2WA H 0.1807 1.2850 -0.0977 0.047 Uiso 1 1 d R
H2WB H 0.2386 1.4344 -0.1168 0.047 Uiso 1 1 d R
Zn1 Zn 0.20876(4) 1.44379(4) 0.005906(17) 0.02324(9) Uani 1 1 d .
C1 C 0.1878(3) 1.0598(3) 0.07148(13) 0.0204(6) Uani 1 1 d .
C2 C 0.0465(3) 0.9337(3) 0.08276(14) 0.0227(6) Uani 1 1 d .
H2 H -0.0416 0.9363 0.0709 0.027 Uiso 1 1 calc R
C3 C 0.0333(3) 0.8036(3) 0.11138(13) 0.0204(6) Uani 1 1 d .
C4 C 0.1646(3) 0.8047(3) 0.12945(14) 0.0225(6) Uani 1 1 d .
H4 H 0.1578 0.7176 0.1490 0.027 Uiso 1 1 calc R
C5 C 0.3061(3) 0.9311(3) 0.11952(13) 0.0231(6) Uani 1 1 d .
C6 C 0.3166(3) 1.0572(3) 0.08992(13) 0.0224(6) Uani 1 1 d .
H6 H 0.4127 1.1426 0.0822 0.027 Uiso 1 1 calc R
C7 C -0.1145(3) 0.6671(3) 0.12544(13) 0.0207(6) Uani 1 1 d .
C8 C -0.2485(4) 0.6697(4) 0.12952(15) 0.0300(7) Uani 1 1 d .
H8 H -0.2495 0.7606 0.1225 0.036 Uiso 1 1 calc R
C9 C -0.3811(4) 0.5374(4) 0.14405(17) 0.0359(8) Uani 1 1 d .
H9A H -0.4737 0.5369 0.1464 0.043 Uiso 1 1 calc R
C10 C -0.3767(3) 0.4066(4) 0.15509(14) 0.0287(7) Uani 1 1 d .
H10 H -0.4672 0.3176 0.1663 0.034 Uiso 1 1 calc R
C11 C -0.1218(3) 0.5299(3) 0.13480(14) 0.0261(6) Uani 1 1 d .
H11A H -0.0317 0.5262 0.1298 0.031 Uiso 1 1 calc R
C12 C 0.2031(4) 1.2015(3) 0.04308(14) 0.0253(7) Uani 1 1 d .
C13 C 0.4439(3) 0.9316(3) 0.14581(13) 0.0222(6) Uani 1 1 d .
N1 N -0.2485(3) 0.4011(3) 0.15057(11) 0.0244(5) Uani 1 1 d .
O1 O 0.0907(3) 1.2198(2) 0.04019(11) 0.0314(5) Uani 1 1 d .
O2 O 0.3310(2) 1.3051(2) 0.02529(10) 0.0304(5) Uani 1 1 d .
O3 O 0.5484(2) 1.0586(2) 0.16264(11) 0.0364(5) Uani 1 1 d .
O4 O 0.4417(2) 0.8097(2) 0.15247(10) 0.0314(5) Uani 1 1 d .

loop_
_atom_site_aniso_label
_atom_site_aniso_U_11
_atom_site_aniso_U_22
_atom_site_aniso_U_33
_atom_site_aniso_U_23
_atom_site_aniso_U_13
_atom_site_aniso_U_12
O1W 0.0395(14) 0.0246(12) 0.0355(12) 0.0004(10) 0.0039(10) 0.0097(11)
O2W 0.0308(12) 0.0255(12) 0.0346(11) 0.0021(10) 0.0049(10) 0.0122(10)
Zn1 0.01855(18) 0.01967(18) 0.03323(15) 0.00491(14) 0.00327(15) 0.01084(15)
C1 0.0220(15) 0.0181(14) 0.0222(12) 0.0023(11) 0.0018(11) 0.0109(13)
C2 0.0188(15) 0.0242(16) 0.0269(13) -0.0014(12) -0.0012(12) 0.0122(13)
C3 0.0206(15) 0.0162(14) 0.0246(12) 0.0005(11) -0.0002(11) 0.0093(12)
C4 0.0186(15) 0.0193(14) 0.0271(13) 0.0018(12) 0.0008(12) 0.0075(12)
C5 0.0244(16) 0.0239(15) 0.0221(12) -0.0026(12) -0.0018(12) 0.0129(13)
C6 0.0198(14) 0.0140(13) 0.0263(13) 0.0008(12) 0.0021(12) 0.0031(12)
C7 0.0170(14) 0.0152(14) 0.0268(13) 0.0000(12) 0.0000(11) 0.0058(12)
C8 0.0248(17) 0.0196(15) 0.0443(18) 0.0037(14) 0.0023(14) 0.0102(13)
C9 0.0223(16) 0.0333(19) 0.0527(19) 0.0053(16) 0.0086(15) 0.0144(15)
C10 0.0224(15) 0.0259(16) 0.0341(16) 0.0034(14) 0.0050(13) 0.0094(14)
C11 0.0197(15) 0.0257(16) 0.0329(15) -0.0009(13) -0.0003(12) 0.0113(13)
C12 0.0384(19) 0.0171(15) 0.0218(13) -0.0002(12) 0.0019(13) 0.0149(15)
C13 0.0174(14) 0.0230(15) 0.0259(13) 0.0024(12) 0.0013(12) 0.0098(13)
N1 0.0201(13) 0.0189(12) 0.0321(12) 0.0018(10) 0.0024(10) 0.0082(11)
O1 0.0308(12) 0.0274(12) 0.0429(11) 0.0106(10) 0.0062(10) 0.0197(11)
O2 0.0298(12) 0.0224(12) 0.0372(11) 0.0077(9) 0.0063(9) 0.0116(10)
O3 0.0163(10) 0.0236(11) 0.0592(14) -0.0001(11) -0.0053(10) 0.0023(9)
O4 0.0273(12) 0.0253(12) 0.0439(12) -0.0004(10) -0.0093(10) 0.0150(10)

loop_
_atom_type_symbol
_atom_type_description
_atom_type_scat_dispersion_real
_atom_type_scat_dispersion_imag
_atom_type_scat_source
C C 0.0033 0.0016 'International Tables Vol C Tables 4.2.6.8 and 6.1.1.4'
H H 0.0000 0.0000 'International Tables Vol C Tables 4.2.6.8 and 6.1.1.4'
N N 0.0061 0.0033 'International Tables Vol C Tables 4.2.6.8 and 6.1.1.4'
O O 0.0106 0.0060 'International Tables Vol C Tables 4.2.6.8 and 6.1.1.4'
Zn Zn 0.2839 1.4301 'International Tables Vol C Tables 4.2.6.8 and 6.1.1.4'

loop_
_geom_angle_atom_site_label_1
_geom_angle_atom_site_label_2
_geom_angle_atom_site_label_3
_geom_angle
_geom_angle_site_symmetry_1
_geom_angle_site_symmetry_3
Zn1 O1W H1WA 116.6 . .
Zn1 O1W H1WB 119.8 . .
H1WA O1W H1WB 109.9 . .
Zn1 O2W H2WA 118.9 . .
Zn1 O2W H2WB 112.9 . .
H2WA O2W H2WB 110.4 . .
O3 Zn1 O2W 93.09(9) 5_464 .
O3 Zn1 N1 97.67(9) 5_464 5_564
O2W Zn1 N1 93.52(9) . 5_564
O3 Zn1 O1 106.68(9) 5_464 .
O2W Zn1 O1 90.21(9) . .
N1 Zn1 O1 155.13(9) 5_564 .
O3 Zn1 O1W 93.19(10) 5_464 .
O2W Zn1 O1W 173.71(9) . .
N1 Zn1 O1W 85.98(9) 5_564 .
O1 Zn1 O1W 87.66(9) . .
O3 Zn1 O2 165.00(9) 5_464 .
O2W Zn1 O2 86.57(8) . .
N1 Zn1 O2 97.32(9) 5_564 .
O1 Zn1 O2 58.34(8) . .
O1W Zn1 O2 87.27(8) . .
O3 Zn1 C12 135.79(10) 5_464 .
O2W Zn1 C12 88.69(9) . .
N1 Zn1 C12 126.32(10) 5_564 .
O1 Zn1 C12 29.12(9) . .
O1W Zn1 C12 86.57(9) . .
O2 Zn1 C12 29.23(9) . .
C6 C1 C2 119.7(3) . .
C6 C1 C12 119.0(3) . .
C2 C1 C12 121.3(3) . .
C1 C2 C3 120.8(3) . .
C1 C2 H2 119.6 . .
C3 C2 H2 119.6 . .
C4 C3 C2 118.1(3) . .
C4 C3 C7 118.8(3) . .
C2 C3 C7 123.0(3) . .
C3 C4 C5 121.4(3) . .
C3 C4 H4 119.3 . .
C5 C4 H4 119.3 . .
C6 C5 C4 119.4(3) . .
C6 C5 C13 121.1(3) . .
C4 C5 C13 119.2(3) . .
C5 C6 C1 120.5(3) . .
C5 C6 H6 119.8 . .
C1 C6 H6 119.8 . .
C11 C7 C8 117.3(3) . .
C11 C7 C3 119.6(3) . .
C8 C7 C3 123.0(3) . .
C9 C8 C7 119.2(3) . .
C9 C8 H8 120.4 . .
C7 C8 H8 120.4 . .
C10 C9 C8 119.4(3) . .
C10 C9 H9A 120.3 . .
C8 C9 H9A 120.3 . .
N1 C10 C9 122.4(3) . .
N1 C10 H10 118.8 . .
C9 C10 H10 118.8 . .
N1 C11 C7 124.3(3) . .
N1 C11 H11A 117.8 . .
C7 C11 H11A 117.8 . .
O1 C12 O2 120.4(3) . .
O1 C12 C1 120.2(3) . .
O2 C12 C1 119.3(3) . .
O1 C12 Zn1 54.67(15) . .
O2 C12 Zn1 65.72(16) . .
C1 C12 Zn1 173.0(2) . .
O4 C13 O3 126.2(3) . .
O4 C13 C5 119.2(3) . .
O3 C13 C5 114.5(3) . .
C10 N1 C11 117.2(3) . .
C10 N1 Zn1 123.4(2) . 6_655
C11 N1 Zn1 119.2(2) . 6_655
C12 O1 Zn1 96.21(19) . .
C12 O2 Zn1 85.05(18) . .
C13 O3 Zn1 151.7(2) . 6_765

loop_
_geom_bond_atom_site_label_1
_geom_bond_atom_site_label_2
_geom_bond_distance
_geom_bond_site_symmetry_2
O1W Zn1 2.161(2) .
O1W H1WA 0.8497 .
O1W H1WB 0.8501 .
O2W Zn1 2.082(2) .
O2W H2WA 0.8502 .
O2W H2WB 0.8499 .
Zn1 O3 1.985(2) 5_464
Zn1 N1 2.097(3) 5_564
Zn1 O1 2.114(2) .
Zn1 O2 2.356(2) .
Zn1 C12 2.576(3) .
C1 C6 1.389(4) .
C1 C2 1.399(4) .
C1 C12 1.501(4) .
C2 C3 1.402(4) .
C2 H2 0.9500 .
C3 C4 1.394(4) .
C3 C7 1.491(4) .
C4 C5 1.397(4) .
C4 H4 0.9500 .
C5 C6 1.384(4) .
C5 C13 1.512(4) .
C6 H6 0.9500 .
C7 C11 1.387(4) .
C7 C8 1.393(4) .
C8 C9 1.392(4) .
C8 H8 0.9500 .
C9 C10 1.385(5) .
C9 H9A 0.9500 .
C10 N1 1.349(4) .
C10 H10 0.9500 .
C11 N1 1.352(4) .
C11 H11A 0.9500 .
C12 O1 1.261(4) .
C12 O2 1.263(4) .
C13 O4 1.248(4) .
C13 O3 1.254(3) .
N1 Zn1 2.097(3) 6_655
O3 Zn1 1.985(2) 6_765

loop_
_geom_hbond_atom_site_label_D
_geom_hbond_atom_site_label_H
_geom_hbond_atom_site_label_A
_geom_hbond_distance_DH
_geom_hbond_distance_HA
_geom_hbond_distance_DA
_geom_hbond_angle_DHA
_geom_hbond_site_symmetry_A
O1W H1WA O2 0.85 1.92 2.770(3) 176.1 6_665
O1W H1WB O4 0.85 2.01 2.817(3) 158.4 1_565
O2W H2WA O1 0.85 1.93 2.763(3) 167.0 5_454
O2W H2WB O4 0.85 1.85 2.691(3) 170.8 3_574

loop_
_geom_torsion_atom_site_label_1
_geom_torsion_atom_site_label_2
_geom_torsion_atom_site_label_3
_geom_torsion_atom_site_label_4
_geom_torsion
_geom_torsion_site_symmetry_1
_geom_torsion_site_symmetry_4
C6 C1 C2 C3 -1.2(4) . .
C12 C1 C2 C3 -177.8(3) . .
C1 C2 C3 C4 1.3(4) . .
C1 C2 C3 C7 179.0(3) . .
C2 C3 C4 C5 -0.1(4) . .
C7 C3 C4 C5 -177.9(3) . .
C3 C4 C5 C6 -1.3(4) . .
C3 C4 C5 C13 174.2(3) . .
C4 C5 C6 C1 1.4(4) . .
C13 C5 C6 C1 -174.0(3) . .
C2 C1 C6 C5 -0.2(4) . .
C12 C1 C6 C5 176.5(3) . .
C4 C3 C7 C11 -21.8(4) . .
C2 C3 C7 C11 160.5(3) . .
C4 C3 C7 C8 158.5(3) . .
C2 C3 C7 C8 -19.2(4) . .
C11 C7 C8 C9 1.5(4) . .
C3 C7 C8 C9 -178.8(3) . .
C7 C8 C9 C10 0.9(5) . .
C8 C9 C10 N1 -1.8(5) . .
C8 C7 C11 N1 -3.3(4) . .
C3 C7 C11 N1 177.0(3) . .
C6 C1 C12 O1 -163.3(3) . .
C2 C1 C12 O1 13.3(4) . .
C6 C1 C12 O2 13.0(4) . .
C2 C1 C12 O2 -170.3(3) . .
O3 Zn1 C12 O1 0.3(2) 5_464 .
O2W Zn1 C12 O1 -92.78(18) . .
N1 Zn1 C12 O1 173.82(16) 5_564 .
O1W Zn1 C12 O1 91.36(18) . .
O2 Zn1 C12 O1 -178.1(3) . .
O3 Zn1 C12 O2 178.40(15) 5_464 .
O2W Zn1 C12 O2 85.31(16) . .
N1 Zn1 C12 O2 -8.1(2) 5_564 .
O1 Zn1 C12 O2 178.1(3) . .
O1W Zn1 C12 O2 -90.55(16) . .
C6 C5 C13 O4 -157.0(3) . .
C4 C5 C13 O4 27.6(4) . .
C6 C5 C13 O3 27.1(4) . .
C4 C5 C13 O3 -148.3(3) . .
C9 C10 N1 C11 0.2(4) . .
C9 C10 N1 Zn1 176.1(2) . 6_655
C7 C11 N1 C10 2.4(4) . .
C7 C11 N1 Zn1 -173.6(2) . 6_655
O2 C12 O1 Zn1 -2.0(3) . .
C1 C12 O1 Zn1 174.3(2) . .
O3 Zn1 O1 C12 -179.78(17) 5_464 .
O2W Zn1 O1 C12 86.94(18) . .
N1 Zn1 O1 C12 -11.9(3) 5_564 .
O1W Zn1 O1 C12 -87.14(18) . .
O2 Zn1 O1 C12 1.10(16) . .
O1 C12 O2 Zn1 1.8(3) . .
C1 C12 O2 Zn1 -174.6(2) . .
O3 Zn1 O2 C12 -4.3(4) 5_464 .
O2W Zn1 O2 C12 -93.45(17) . .
N1 Zn1 O2 C12 173.43(17) 5_564 .
O1 Zn1 O2 C12 -1.09(16) . .
O1W Zn1 O2 C12 87.84(17) . .
O4 C13 O3 Zn1 38.3(6) . 6_765
C5 C13 O3 Zn1 -146.1(4) . 6_765
